data_4336257
loop_
_publ_author_name
'Arpan Hazra'
'Satyanarayana Bonakala'
'Sandeep K. Reddy'
'Sundaram Balasubramanian'
'Tapas Kumar Maji'

_publ_section_title
;
 Effect of Pillar Modules and Their Stoichiometry in 3D Porous Frameworks
 of Zn(II) with [Fe(CN)6]3-: High CO2/N2 and CO2/CH4 Selectivity
;
_journal_name_full 'Inorganic Chemistry'
_journal_page_first 11385
_journal_page_last 11397
_journal_paper_doi 10.1021/ic401657d
_journal_volume 52
_journal_year 2013
_chemical_formula_sum 'C32 H24 Fe2 N20 O6 Zn3'
_chemical_formula_weight 1092.52
_chemical_name_systematic
;
 ?
;
_space_group_IT_number 12
_symmetry_cell_setting monoclinic
_symmetry_space_group_name_Hall '-C 2y'
_symmetry_space_group_name_H-M 'C 1 2/m 1'
_atom_sites_solution_hydrogens geom
_atom_sites_solution_primary direct
_atom_sites_solution_secondary difmap
_audit_creation_method SHELXL-97
_cell_angle_alpha 90.00
_cell_angle_beta 99.799(5)
_cell_angle_gamma 90.00
_cell_formula_units_Z 2
_cell_length_a 23.1680(17)
_cell_length_b 7.5344(5)
_cell_length_c 13.4973(9)
_cell_measurement_reflns_used 5637
_cell_measurement_temperature 290(2)
_cell_measurement_theta_max 24.98
_cell_measurement_theta_min 2.10
_cell_volume 2321.7(3)
_computing_cell_refinement 'Bruker SAINT'
_computing_data_collection 'Bruker APEX2'
_computing_data_reduction 'Bruker SAINT  A'
_computing_molecular_graphics 'Bruker SHELXTL'
_computing_publication_material 'Bruker SHELXTL'
_computing_structure_refinement 'SHELXL-97 (Sheldrick, 2008)'
_computing_structure_solution 'SHELXS-97 (Sheldrick, 2008)'
_diffrn_ambient_temperature 290(2)
_diffrn_measured_fraction_theta_full 0.994
_diffrn_measured_fraction_theta_max 0.994
_diffrn_measurement_device_type 'Bruker APEX-II CCD'
_diffrn_measurement_method '\f and \w scans'
_diffrn_radiation_monochromator graphite
_diffrn_radiation_source 'fine-focus sealed tube'
_diffrn_radiation_type MoK\a
_diffrn_radiation_wavelength 0.71073
_diffrn_reflns_av_R_equivalents 0.1423
_diffrn_reflns_av_sigmaI/netI 0.1246
_diffrn_reflns_limit_h_max 27
_diffrn_reflns_limit_h_min -27
_diffrn_reflns_limit_k_max 8
_diffrn_reflns_limit_k_min -8
_diffrn_reflns_limit_l_max 16
_diffrn_reflns_limit_l_min -15
_diffrn_reflns_number 10514
_diffrn_reflns_theta_full 25.00
_diffrn_reflns_theta_max 25.00
_diffrn_reflns_theta_min 2.85
_exptl_absorpt_coefficient_mu 2.199
_exptl_absorpt_correction_T_max 0.8613
_exptl_absorpt_correction_T_min 0.7338
_exptl_absorpt_correction_type empirical
_exptl_absorpt_process_details SADABS
_exptl_crystal_colour yellow
_exptl_crystal_density_diffrn 1.563
_exptl_crystal_description block
_exptl_crystal_F_000 1092
_exptl_crystal_size_max 0.15
_exptl_crystal_size_mid 0.10
_exptl_crystal_size_min 0.07
_refine_diff_density_max 0.934
_refine_diff_density_min -0.992
_refine_diff_density_rms 0.125
_refine_ls_extinction_method none
_refine_ls_goodness_of_fit_ref 1.023
_refine_ls_hydrogen_treatment noref
_refine_ls_matrix_type full
_refine_ls_number_parameters 168
_refine_ls_number_reflns 2203
_refine_ls_number_restraints 1
_refine_ls_restrained_S_all 1.024
_refine_ls_R_factor_all 0.1404
_refine_ls_R_factor_gt 0.0640
_refine_ls_shift/su_max 0.000
_refine_ls_shift/su_mean 0.000
_refine_ls_structure_factor_coef Fsqd
_refine_ls_weighting_details 'calc w=1/[\s^2^(Fo^2^)+(0.0663P)^2^+1.5806P] where P=(Fo^2^+2Fc^2^)/3'
_refine_ls_weighting_scheme calc
_refine_ls_wR_factor_gt 0.1395
_refine_ls_wR_factor_ref 0.1760
_reflns_number_gt 1166
_reflns_number_total 2203
_reflns_threshold_expression >2\s(I)
_cod_data_source_file ic401657d_si_002_3.cif
_cod_data_source_block Compound3
_cod_database_code 4336257

loop_
_symmetry_equiv_pos_as_xyz
'x, y, z'
'-x, y, -z'
'x+1/2, y+1/2, z'
'-x+1/2, y+1/2, -z'
'-x, -y, -z'
'x, -y, z'
'-x+1/2, -y+1/2, -z'
'x+1/2, -y+1/2, z'

loop_
_atom_site_label
_atom_site_type_symbol
_atom_site_fract_x
_atom_site_fract_y
_atom_site_fract_z
_atom_site_U_iso_or_equiv
_atom_site_adp_type
_atom_site_occupancy
_atom_site_symmetry_multiplicity
_atom_site_calc_flag
_atom_site_refinement_flags
C1 C 0.5914(3) 0.8168(11) 0.0864(6) 0.035(2) Uani 1 1 d .
C2 C 0.7075(3) 1.1760(11) 0.1637(5) 0.033(2) Uani 1 1 d .
C3 C 0.6659(5) 1.0000 -0.0115(10) 0.036(3) Uani 1 2 d S
C4 C 0.6233(5) 1.0000 0.2555(8) 0.038(3) Uani 1 2 d S
C5 C 0.4013(6) 0.5000 0.1263(10) 0.072(2) Uani 1 2 d S
H5 H 0.3784 0.5000 0.0626 0.086 Uiso 1 2 calc SR
C6 C 0.4898(6) 0.5000 0.2233(10) 0.072(2) Uani 1 2 d S
H6 H 0.5304 0.5000 0.2303 0.086 Uiso 1 2 calc SR
C7 C 0.3724(6) 0.5000 0.2081(9) 0.072(2) Uani 1 2 d S
H7 H 0.3318 0.5000 0.2004 0.086 Uiso 1 2 calc SR
C8 C 0.4648(6) 0.5000 0.3085(10) 0.072(2) Uani 1 2 d S
H8 H 0.4878 0.5000 0.3721 0.086 Uiso 1 2 calc SR
C9 C 0.4055(6) 0.5000 0.2969(10) 0.072(2) Uani 1 2 d S
C10 C 0.3042(6) 0.5000 0.4694(9) 0.051(4) Uani 1 2 d S
C11 C 0.2452(6) 0.5000 0.4576(10) 0.073(5) Uani 1 2 d S
H11 H 0.2231 0.5000 0.3932 0.088 Uiso 1 2 calc SR
C12 C 0.3358(6) 0.5000 0.5672(9) 0.066(5) Uani 1 2 d S
H12 H 0.3766 0.5000 0.5800 0.079 Uiso 1 2 calc SR
C13 C 0.2179(5) 0.5000 0.5380(9) 0.056(4) Uani 1 2 d S
H13 H 0.1772 0.5000 0.5266 0.068 Uiso 1 2 calc SR
C14 C 0.3036(6) 0.5000 0.6431(9) 0.063(4) Uani 1 2 d S
H14 H 0.3243 0.5000 0.7085 0.075 Uiso 1 2 calc SR
N1 N 0.5590(3) 0.7010(9) 0.0641(5) 0.0392(18) Uani 1 1 d .
N2 N 0.7436(3) 1.2810(9) 0.1876(5) 0.0400(18) Uani 1 1 d .
N3 N 0.6746(4) 1.0000 -0.0918(7) 0.042(3) Uani 1 2 d S
N4 N 0.6054(5) 1.0000 0.3295(9) 0.070(4) Uani 1 2 d S
N5 N 0.4587(4) 0.5000 0.1317(7) 0.039(3) Uani 1 2 d S
N6 N 0.3811(6) 0.5000 0.3937(8) 0.083(4) Uani 1 2 d S
N7 N 0.3308(5) 0.5000 0.3819(8) 0.073(4) Uani 1 2 d S
N8 N 0.2456(4) 0.5000 0.6325(7) 0.044(3) Uani 1 2 d S
O1 O 0.8736(3) 1.5000 0.3022(6) 0.057(3) Uani 1 2 d S
H1 H 0.892(2) 1.5000 0.264(4) 0.068 Uiso 1 2 d SR
H2 H 0.8799(8) 1.565(7) 0.350(5) 0.068 Uiso 0.50 1 d PR
O1W O 0.4659(5) 0.0000 0.1965(9) 0.135(7) Uani 1 2 d S
H1O1 H 0.4761(16) 0.091(14) 0.231(5) 0.162 Uiso 1 1 d R
O2W O 0.9335(6) 1.6213(7) 0.4876(9) 0.135(9) Uani 0.50 1 d PD
Fe1 Fe 0.64805(7) 1.0000 0.12505(11) 0.0271(4) Uani 1 2 d S
Zn1 Zn 0.5000 0.5000 0.0000 0.0293(5) Uani 1 4 d S
Zn2 Zn 0.79135(5) 1.5000 0.22448(9) 0.0307(4) Uani 1 2 d S

loop_
_atom_site_aniso_label
_atom_site_aniso_U_11
_atom_site_aniso_U_22
_atom_site_aniso_U_33
_atom_site_aniso_U_23
_atom_site_aniso_U_13
_atom_site_aniso_U_12
C1 0.030(5) 0.045(6) 0.034(5) -0.003(4) 0.014(4) -0.005(4)
C2 0.028(5) 0.039(6) 0.032(4) -0.003(4) 0.007(4) 0.007(4)
C3 0.024(7) 0.026(7) 0.057(8) 0.000 0.011(6) 0.000
C4 0.045(8) 0.040(8) 0.027(7) 0.000 0.003(6) 0.000
C5 0.040(4) 0.131(6) 0.045(4) 0.000 0.013(3) 0.000
C6 0.040(4) 0.131(6) 0.045(4) 0.000 0.013(3) 0.000
C7 0.040(4) 0.131(6) 0.045(4) 0.000 0.013(3) 0.000
C8 0.040(4) 0.131(6) 0.045(4) 0.000 0.013(3) 0.000
C9 0.040(4) 0.131(6) 0.045(4) 0.000 0.013(3) 0.000
C10 0.041(8) 0.080(11) 0.035(7) 0.000 0.018(6) 0.000
C11 0.035(8) 0.149(16) 0.036(8) 0.000 0.009(7) 0.000
C12 0.033(8) 0.121(14) 0.048(9) 0.000 0.019(7) 0.000
C13 0.033(8) 0.102(12) 0.038(8) 0.000 0.014(6) 0.000
C14 0.047(9) 0.114(13) 0.032(7) 0.000 0.020(7) 0.000
N1 0.031(4) 0.031(4) 0.056(5) -0.004(3) 0.009(3) -0.006(3)
N2 0.035(4) 0.041(5) 0.043(4) -0.008(3) 0.005(3) -0.008(4)
N3 0.043(7) 0.057(8) 0.027(5) 0.000 0.010(5) 0.000
N4 0.047(8) 0.113(11) 0.054(8) 0.000 0.023(6) 0.000
N5 0.030(6) 0.060(7) 0.027(5) 0.000 0.006(4) 0.000
N6 0.063(9) 0.152(14) 0.040(7) 0.000 0.029(7) 0.000
N7 0.032(7) 0.133(13) 0.055(8) 0.000 0.010(6) 0.000
N8 0.038(7) 0.060(7) 0.037(6) 0.000 0.011(5) 0.000
O1 0.033(5) 0.089(8) 0.049(6) 0.000 0.010(4) 0.000
O1W 0.086(9) 0.211(18) 0.117(11) 0.000 0.044(8) 0.000
O2W 0.081(11) 0.28(3) 0.037(8) -0.011(10) 0.006(8) -0.049(12)
Fe1 0.0238(9) 0.0257(9) 0.0333(9) 0.000 0.0095(7) 0.000
Zn1 0.0247(11) 0.0273(11) 0.0379(11) 0.000 0.0108(9) 0.000
Zn2 0.0272(8) 0.0313(9) 0.0346(8) 0.000 0.0082(6) 0.000

loop_
_atom_type_symbol
_atom_type_description
_atom_type_scat_dispersion_real
_atom_type_scat_dispersion_imag
_atom_type_scat_source
C C 0.0033 0.0016 'International Tables Vol C Tables 4.2.6.8 and 6.1.1.4'
H H 0.0000 0.0000 'International Tables Vol C Tables 4.2.6.8 and 6.1.1.4'
N N 0.0061 0.0033 'International Tables Vol C Tables 4.2.6.8 and 6.1.1.4'
O O 0.0106 0.0060 'International Tables Vol C Tables 4.2.6.8 and 6.1.1.4'
Fe Fe 0.3463 0.8444 'International Tables Vol C Tables 4.2.6.8 and 6.1.1.4'
Zn Zn 0.2839 1.4301 'International Tables Vol C Tables 4.2.6.8 and 6.1.1.4'

loop_
_geom_angle_atom_site_label_1
_geom_angle_atom_site_label_2
_geom_angle_atom_site_label_3
_geom_angle
_geom_angle_site_symmetry_1
_geom_angle_site_symmetry_3
N1 C1 Fe1 177.1(8) . .
N2 C2 Fe1 179.3(8) . .
N3 C3 Fe1 178.0(11) . .
N4 C4 Fe1 175.9(12) . .
N5 C5 C7 125.1(13) . .
N5 C5 H5 117.5 . .
C7 C5 H5 117.5 . .
N5 C6 C8 122.9(13) . .
N5 C6 H6 118.6 . .
C8 C6 H6 118.6 . .
C9 C7 C5 116.3(13) . .
C9 C7 H7 121.8 . .
C5 C7 H7 121.8 . .
C9 C8 C6 117.8(13) . .
C9 C8 H8 121.1 . .
C6 C8 H8 121.1 . .
C7 C9 C8 122.0(14) . .
C7 C9 N6 123.1(13) . .
C8 C9 N6 114.9(12) . .
C11 C10 C12 118.0(12) . .
C11 C10 N7 118.4(12) . .
C12 C10 N7 123.5(12) . .
C13 C11 C10 120.7(13) . .
C13 C11 H11 119.7 . .
C10 C11 H11 119.7 . .
C14 C12 C10 116.3(12) . .
C14 C12 H12 121.9 . .
C10 C12 H12 121.9 . .
N8 C13 C11 124.0(12) . .
N8 C13 H13 118.0 . .
C11 C13 H13 118.0 . .
N8 C14 C12 126.3(12) . .
N8 C14 H14 116.8 . .
C12 C14 H14 116.8 . .
C1 N1 Zn1 171.2(7) . .
C2 N2 Zn2 167.4(7) . .
C3 N3 Zn2 168.1(10) . 7_675
C5 N5 C6 115.9(11) . .
C5 N5 Zn1 122.6(8) . .
C6 N5 Zn1 121.5(9) . .
N7 N6 C9 113.6(12) . .
N6 N7 C10 117.3(12) . .
C13 N8 C14 114.7(11) . .
C13 N8 Zn2 129.5(8) . 5_676
C14 N8 Zn2 115.8(8) . 5_676
Zn2 O1 H1 104.8 . .
Zn2 O1 H2 116.3 . .
H1 O1 H2 121.4 . .
C1 Fe1 C1 92.2(5) . 6_575
C1 Fe1 C2 177.5(3) . .
C1 Fe1 C2 90.2(3) 6_575 .
C1 Fe1 C2 90.2(3) . 6_575
C1 Fe1 C2 177.5(3) 6_575 6_575
C2 Fe1 C2 87.4(4) . 6_575
C1 Fe1 C4 87.3(3) . .
C1 Fe1 C4 87.3(3) 6_575 .
C2 Fe1 C4 93.6(3) . .
C2 Fe1 C4 93.6(3) 6_575 .
C1 Fe1 C3 89.4(3) . .
C1 Fe1 C3 89.4(3) 6_575 .
C2 Fe1 C3 89.9(3) . .
C2 Fe1 C3 89.9(3) 6_575 .
C4 Fe1 C3 175.2(5) . .
N1 Zn1 N1 91.0(3) . 6_565
N1 Zn1 N1 180.0(5) . 5_665
N1 Zn1 N1 89.0(3) 6_565 5_665
N1 Zn1 N1 89.0(3) . 2_655
N1 Zn1 N1 180.0(3) 6_565 2_655
N1 Zn1 N1 91.0(3) 5_665 2_655
N1 Zn1 N5 89.5(3) . 5_665
N1 Zn1 N5 89.5(3) 6_565 5_665
N1 Zn1 N5 90.5(3) 5_665 5_665
N1 Zn1 N5 90.5(3) 2_655 5_665
N1 Zn1 N5 90.5(3) . .
N1 Zn1 N5 90.5(3) 6_565 .
N1 Zn1 N5 89.5(3) 5_665 .
N1 Zn1 N5 89.5(3) 2_655 .
N5 Zn1 N5 180.0(4) 5_665 .
N2 Zn2 N2 111.0(4) . 6_585
N2 Zn2 O1 124.32(19) . .
N2 Zn2 O1 124.32(19) 6_585 .
N2 Zn2 N3 93.5(2) . 7_675
N2 Zn2 N3 93.5(2) 6_585 7_675
O1 Zn2 N3 89.1(3) . 7_675
N2 Zn2 N8 86.5(2) . 5_676
N2 Zn2 N8 86.5(2) 6_585 5_676
O1 Zn2 N8 91.0(3) . 5_676
N3 Zn2 N8 179.9(4) 7_675 5_676

loop_
_geom_bond_atom_site_label_1
_geom_bond_atom_site_label_2
_geom_bond_distance
_geom_bond_site_symmetry_2
C1 N1 1.157(9) .
C1 Fe1 1.915(9) .
C2 N2 1.157(9) .
C2 Fe1 1.919(9) .
C3 N3 1.136(13) .
C3 Fe1 1.957(13) .
C4 N4 1.146(14) .
C4 Fe1 1.942(12) .
C5 N5 1.319(14) .
C5 C7 1.385(16) .
C5 H5 0.9300 .
C6 N5 1.320(14) .
C6 C8 1.373(17) .
C6 H6 0.9300 .
C7 C9 1.308(17) .
C7 H7 0.9300 .
C8 C9 1.356(17) .
C8 H8 0.9300 .
C9 N6 1.509(17) .
C10 C11 1.349(17) .
C10 C12 1.396(15) .
C10 N7 1.422(15) .
C11 C13 1.345(16) .
C11 H11 0.9300 .
C12 C14 1.366(15) .
C12 H12 0.9300 .
C13 N8 1.327(13) .
C13 H13 0.9300 .
C14 N8 1.327(15) .
C14 H14 0.9300 .
N1 Zn1 2.123(7) .
N2 Zn2 2.002(7) .
N3 Zn2 2.075(10) 7_675
N5 Zn1 2.158(9) .
N6 N7 1.149(14) .
N8 Zn2 2.240(10) 5_676
O1 Zn2 2.013(7) .
O1 H1 0.7176 .
O1 H2 0.8066 .
O1W H1O1 0.8422 .
Fe1 C1 1.915(9) 6_575
Fe1 C2 1.919(9) 6_575
Zn1 N1 2.123(7) 6_565
Zn1 N1 2.123(7) 5_665
Zn1 N1 2.123(7) 2_655
Zn1 N5 2.158(9) 5_665
Zn2 N2 2.002(7) 6_585
Zn2 N3 2.075(10) 7_675
Zn2 N8 2.240(10) 5_676
